data_2300097
loop_
_publ_author_name
'Kusz, Joachim'
'Schollmeyer, Dieter'
'Spiering, Hartmunt'
'G\"utlich, Philipp'

_publ_section_title
;
 The LIESST state of [Fe(pic)~3~]Cl~2~.EtOH -- the superstructure under
 continuous irradiation
;
_journal_coden_ASTM JACGAR
_journal_issue 3
_journal_name_full 'Journal of Applied Crystallography'
_journal_page_first 528
_journal_page_last 536
_journal_paper_doi 10.1107/S0021889805009891
_journal_volume 38
_journal_year 2005
_chemical_formula_moiety 'C18 H24 Fe N6, C2 H6 O, 2(Cl)'
_chemical_formula_sum 'C40 H60 Cl4 Fe2 N12 O2'
_chemical_formula_weight 994.50
_chemical_name_common
;
 tris(2-Picolylamine)-iron(ii) chloride ethanol solvate
;
_chemical_name_systematic
;
 tris(2-Picolylamine)-iron(ii) chloride ethanol solvate
;
_space_group_IT_number 14
_symmetry_cell_setting monoclinic
_symmetry_space_group_name_Hall '-P 2yn'
_symmetry_space_group_name_H-M 'P 1 21/n 1'
_atom_sites_solution_hydrogens geom
_atom_sites_solution_primary direct
_atom_sites_solution_secondary difmap
_audit_creation_method SHELXL-97
_cell_angle_alpha 90.000(5)
_cell_angle_beta 117.33(3)
_cell_angle_gamma 90.000(5)
_cell_formula_units_Z 4
_cell_length_a 21.6080(18)
_cell_length_b 21.6945(14)
_cell_length_c 11.395(4)
_cell_measurement_reflns_used 25
_cell_measurement_temperature 118(2)
_cell_measurement_theta_max 26.8
_cell_measurement_theta_min 21.5
_cell_volume 4745(2)
_computing_cell_refinement 'Enraf Nonius Software V5'
_computing_data_collection 'Enraf Nonius Software V5'
_computing_data_reduction 'Corinc (Dr\"ager, 1971)'
_computing_molecular_graphics 'PLATON (Spek, 2003)'
_computing_publication_material 'SHELXL-97 (Sheldrick, 1997)'
_computing_structure_refinement 'SHELXL-97 (Sheldrick, 1997)'
_computing_structure_solution 'SIR-92 (Altomare, 1994)'
_diffrn_ambient_temperature 118.0(10)
_diffrn_detector_area_resol_mean 'point detector'
_diffrn_measured_fraction_theta_full 0.973
_diffrn_measured_fraction_theta_max 0.973
_diffrn_measurement_device_type 'CAD4 Enraf Nonius'
_diffrn_measurement_method \q/2\w
_diffrn_radiation_monochromator graphite
_diffrn_radiation_source 'rotating anode'
_diffrn_radiation_type CuK\a
_diffrn_radiation_wavelength 1.54178
_diffrn_reflns_av_R_equivalents 0.0618
_diffrn_reflns_av_sigmaI/netI 0.0872
_diffrn_reflns_limit_h_max 26
_diffrn_reflns_limit_h_min -23
_diffrn_reflns_limit_k_max 0
_diffrn_reflns_limit_k_min -27
_diffrn_reflns_limit_l_max 0
_diffrn_reflns_limit_l_min -14
_diffrn_reflns_number 10076
_diffrn_reflns_theta_full 73.75
_diffrn_reflns_theta_max 73.75
_diffrn_reflns_theta_min 3.07
_diffrn_standards_decay_% 7.8
_diffrn_standards_interval_count -
_diffrn_standards_interval_time 60
_diffrn_standards_number 3
_exptl_absorpt_coefficient_mu 7.357
_exptl_absorpt_correction_type none
_exptl_crystal_colour red
_exptl_crystal_density_diffrn 1.392
_exptl_crystal_density_method 'not measured'
_exptl_crystal_description block
_exptl_crystal_F_000 2080
_exptl_crystal_size_max 0.46
_exptl_crystal_size_mid 0.12
_exptl_crystal_size_min 0.12
_refine_diff_density_max 1.784
_refine_diff_density_min -1.577
_refine_ls_extinction_method none
_refine_ls_goodness_of_fit_ref 0.999
_refine_ls_hydrogen_treatment mixed
_refine_ls_matrix_type full
_refine_ls_number_parameters 543
_refine_ls_number_reflns 9586
_refine_ls_number_restraints 0
_refine_ls_restrained_S_all 0.999
_refine_ls_R_factor_all 0.1468
_refine_ls_R_factor_gt 0.0851
_refine_ls_shift/su_max 0.000
_refine_ls_shift/su_mean 0.000
_refine_ls_structure_factor_coef Fsqd
_refine_ls_weighting_details 'w=1/[\s^2^(Fo^2^)+(0.1507P)^2^+0.0000P] where P=(Fo^2^+2Fc^2^)/3'
_refine_ls_weighting_scheme calc
_refine_ls_wR_factor_gt 0.2121
_refine_ls_wR_factor_ref 0.2539
_reflns_number_gt 5558
_reflns_number_total 9586
_reflns_threshold_expression >2sigma(I)
_cod_data_source_file ks5056.cif
_cod_data_source_block fpic118h
_cod_depositor_comments
;
The following automatic conversions were performed:

'_refine_ls_weighting_scheme' value 'calc
w=1/[\s^2^(Fo^2^)+(0.1507P)^2^+0.0000P] where P=(Fo^2^+2Fc^2^)/3' was
changed to 'calc'. New tag '_refine_ls_weighting_details' was
created. The value of the new tag was set to
'w=1/[\s^2^(Fo^2^)+(0.1507P)^2^+0.0000P] where P=(Fo^2^+2Fc^2^)/3'.

Automatic conversion script
Id: cif_fix_values 3143 2015-03-26 13:38:13Z robertas 
;
_cod_original_cell_volume 4745.4(17)
_cod_original_sg_symbol_H-M 'P 21/n'
_cod_database_code 2300097

loop_
_symmetry_equiv_pos_as_xyz
'x, y, z'
'-x+1/2, y+1/2, -z+1/2'
'-x, -y, -z'
'x-1/2, -y-1/2, z-1/2'

loop_
_atom_site_label
_atom_site_fract_x
_atom_site_fract_y
_atom_site_fract_z
_atom_site_U_iso_or_equiv
_atom_site_adp_type
_atom_site_calc_flag
_atom_site_refinement_flags
_atom_site_occupancy
_atom_site_disorder_assembly
_atom_site_disorder_group
_atom_site_type_symbol
Fe1 0.23626(5) 0.13797(4) 0.20150(9) 0.0173(2) Uani d . 1 . . Fe
Fe1A 0.26474(5) -0.12980(4) -0.18916(10) 0.0191(2) Uani d . 1 . . Fe
Cl2 0.31489(8) 0.07458(7) -0.06222(15) 0.0248(3) Uani d . 1 . . Cl
Cl1 -0.11672(8) -0.23200(7) -0.41747(16) 0.0268(3) Uani d . 1 . . Cl
Cl2A 0.17877(8) -0.06458(7) 0.06276(15) 0.0240(3) Uani d . 1 . . Cl
Cl1A 0.61866(8) 0.21996(7) 0.42182(16) 0.0269(3) Uani d . 1 . . Cl
N4 0.1384(3) 0.1049(2) 0.1319(6) 0.0253(12) Uani d . 1 . . N
N1 0.2772(3) 0.0558(2) 0.1841(5) 0.0207(10) Uani d . 1 . . N
H1A 0.2427 0.0263 0.1535 0.025 Uiso calc R 1 . . H
H1B 0.2941 0.0596 0.1237 0.025 Uiso calc R 1 . . H
N5 0.2022(3) 0.2214(2) 0.2341(5) 0.0219(11) Uani d . 1 . . N
H5A 0.1777 0.2418 0.1552 0.026 Uiso calc R 1 . . H
H5B 0.1729 0.2154 0.2716 0.026 Uiso calc R 1 . . H
N2A 0.2224(3) -0.0968(2) -0.3889(5) 0.0222(11) Uani d . 1 . . N
N2 0.2727(3) 0.1055(2) 0.3898(5) 0.0188(10) Uani d . 1 . . N
N6A 0.1790(3) -0.1901(2) -0.2254(5) 0.0231(11) Uani d . 1 . . N
C12A 0.4073(4) -0.0960(3) -0.1837(8) 0.0369(18) Uani d . 1 . . C
H12A 0.3837 -0.1031 -0.2763 0.044 Uiso calc R 1 . . H
N1A 0.2149(3) -0.0456(2) -0.1845(5) 0.0245(11) Uani d . 1 . . N
H1AA 0.1977 -0.0493 -0.1245 0.029 Uiso calc R 1 . . H
H1AB 0.2474 -0.0145 -0.1561 0.029 Uiso calc R 1 . . H
C6 0.2548(3) 0.1252(3) 0.4824(6) 0.0252(13) Uani d . 1 . . C
H6 0.2247 0.1598 0.4633 0.030 Uiso calc R 1 . . H
C15A 0.1232(3) -0.2855(3) -0.3228(7) 0.0272(14) Uani d . 1 . . C
H15A 0.1239 -0.3228 -0.3658 0.033 Uiso calc R 1 . . H
C5A 0.2117(3) -0.0916(3) -0.6091(6) 0.0270(14) Uani d . 1 . . C
H5A2 0.2247 -0.1070 -0.6728 0.032 Uiso calc R 1 . . H
C17 0.4298(3) 0.2149(3) 0.2441(7) 0.0274(14) Uani d . 1 . . C
H17 0.4655 0.2037 0.2213 0.033 Uiso calc R 1 . . H
N3A 0.3036(3) -0.1335(3) 0.0218(6) 0.0343(14) Uani d . 1 . . N
H3AA 0.2681 -0.1257 0.0429 0.041 Uiso calc R 1 . . H
H3AB 0.3212 -0.1720 0.0526 0.041 Uiso calc R 1 . . H
N5A 0.2979(3) -0.2165(2) -0.2308(5) 0.0220(11) Uani d . 1 . . N
H5AA 0.3251 -0.2098 -0.2724 0.026 Uiso calc R 1 . . H
H5AB 0.3246 -0.2369 -0.1529 0.026 Uiso calc R 1 . . H
C4A 0.1647(4) -0.0442(3) -0.6400(7) 0.0320(15) Uani d . 1 . . C
H4A 0.1450 -0.0261 -0.7254 0.038 Uiso calc R 1 . . H
C18A 0.1258(3) -0.1797(3) -0.1958(7) 0.0270(14) Uani d . 1 . . C
H18A 0.1270 -0.1430 -0.1494 0.032 Uiso calc R 1 . . H
C16A 0.0688(4) -0.2727(3) -0.2948(7) 0.0302(15) Uani d . 1 . . C
H16A 0.0308 -0.3006 -0.3206 0.036 Uiso calc R 1 . . H
N6 0.3226(3) 0.1891(2) 0.2449(5) 0.0219(11) Uani d . 1 . . N
N4A 0.3705(3) -0.0969(2) -0.1164(6) 0.0295(13) Uani d . 1 . . N
C1 0.3334(3) 0.0364(3) 0.3116(6) 0.0248(13) Uani d . 1 . . C
H1A2 0.3779 0.0554 0.3257 0.030 Uiso calc R 1 . . H
H1B2 0.3387 -0.0090 0.3134 0.030 Uiso calc R 1 . . H
C2 0.3153(3) 0.0565(3) 0.4192(6) 0.0220(13) Uani d . 1 . . C
C13A 0.2375(3) -0.2553(3) -0.3160(7) 0.0257(14) Uani d . 1 . . C
H13A 0.2506 -0.2994 -0.2999 0.031 Uiso calc R 1 . . H
H13B 0.2235 -0.2463 -0.4100 0.031 Uiso calc R 1 . . H
C14A 0.1770(3) -0.2429(3) -0.2873(6) 0.0214(13) Uani d . 1 . . C
C8 0.1042(3) 0.0970(3) 0.0007(7) 0.0259(14) Uani d . 1 . . C
C13 0.2633(3) 0.2592(3) 0.3242(6) 0.0243(13) Uani d . 1 . . C
H13Z 0.2748 0.2503 0.4172 0.029 Uiso calc R 1 . . H
H13X 0.2517 0.3036 0.3077 0.029 Uiso calc R 1 . . H
C3A 0.1462(4) -0.0228(3) -0.5457(7) 0.0283(14) Uani d . 1 . . C
H3A 0.1137 0.0099 -0.5652 0.034 Uiso calc R 1 . . H
C15 0.3792(3) 0.2856(3) 0.3356(7) 0.0262(14) Uani d . 1 . . C
H15 0.3795 0.3235 0.3776 0.031 Uiso calc R 1 . . H
C10 -0.0027(4) 0.0756(3) 0.0065(9) 0.0383(18) Uani d . 1 . . C
H10 -0.0507 0.0652 -0.0364 0.046 Uiso calc R 1 . . H
C30A 0.0031(5) -0.1644(5) -0.5707(9) 0.065(3) Uani d . 1 . . C
H30A -0.0033 -0.2024 -0.5311 0.098 Uiso calc R 1 . . H
H30B 0.0529 -0.1574 -0.5408 0.098 Uiso calc R 1 . . H
H30C -0.0209 -0.1681 -0.6672 0.098 Uiso calc R 1 . . H
C2A 0.1762(3) -0.0505(3) -0.4224(6) 0.0223(12) Uani d . 1 . . C
C9A 0.4745(4) -0.0756(3) 0.0802(9) 0.0378(17) Uani d . 1 . . C
H9A 0.4973 -0.0687 0.1729 0.045 Uiso calc R 1 . . H
C16 0.4336(3) 0.2706(3) 0.3078(7) 0.0284(15) Uani d . 1 . . C
H16 0.4722 0.2975 0.3316 0.034 Uiso calc R 1 . . H
C4 0.3230(4) 0.0466(3) 0.6333(6) 0.0285(14) Uani d . 1 . . C
H4 0.3406 0.0265 0.7165 0.034 Uiso calc R 1 . . H
C17A 0.0703(3) -0.2189(3) -0.2285(7) 0.0289(15) Uani d . 1 . . C
H17A 0.0341 -0.2092 -0.2063 0.035 Uiso calc R 1 . . H
C14 0.3245(3) 0.2447(3) 0.3014(6) 0.0218(13) Uani d . 1 . . C
C1A 0.1580(4) -0.0291(3) -0.3136(6) 0.0269(14) Uani d . 1 . . C
H1AZ 0.1509 0.0161 -0.3190 0.032 Uiso calc R 1 . . H
H1AX 0.1143 -0.0491 -0.3255 0.032 Uiso calc R 1 . . H
C7A 0.3581(4) -0.0874(4) 0.0824(7) 0.0338(16) Uani d . 1 . . C
H7AA 0.3866 -0.0970 0.1773 0.041 Uiso calc R 1 . . H
H7AB 0.3369 -0.0462 0.0754 0.041 Uiso calc R 1 . . H
C10A 0.5121(4) -0.0749(3) 0.0093(9) 0.0394(19) Uani d . 1 . . C
H10A 0.5609 -0.0673 0.0530 0.047 Uiso calc R 1 . . H
O32A -0.0954(4) -0.1151(3) -0.5604(9) 0.086(3) Uani d . 1 . . O
H32A -0.1023 -0.1463 -0.5241 0.128 Uiso calc R 1 . . H
C31 0.5261(4) 0.1025(4) 0.5289(9) 0.0438(19) Uani d . 1 . . C
H31A 0.5156 0.0639 0.5625 0.053 Uiso calc R 1 . . H
H31B 0.5009 0.1010 0.4312 0.053 Uiso calc R 1 . . H
C18 0.3743(3) 0.1764(3) 0.2145(7) 0.0268(14) Uani d . 1 . . C
H18 0.3723 0.1389 0.1701 0.032 Uiso calc R 1 . . H
C11A 0.4785(4) -0.0852(3) -0.1243(10) 0.045(2) Uani d . 1 . . C
H11A 0.5034 -0.0849 -0.1748 0.054 Uiso calc R 1 . . H
C7 0.1478(4) 0.1066(3) -0.0678(7) 0.0307(15) Uani d . 1 . . C
H7A 0.1690 0.0670 -0.0736 0.037 Uiso calc R 1 . . H
H7B 0.1183 0.1217 -0.1587 0.037 Uiso calc R 1 . . H
C6A 0.2397(3) -0.1164(3) -0.4842(6) 0.0252(13) Uani d . 1 . . C
H6A 0.2727 -0.1488 -0.4630 0.030 Uiso calc R 1 . . H
C8A 0.4037(4) -0.0864(3) 0.0153(7) 0.0278(14) Uani d . 1 . . C
N3 0.2030(3) 0.1520(3) 0.0060(6) 0.0302(13) Uani d . 1 . . N
H3A1 0.1858 0.1914 -0.0167 0.036 Uiso calc R 1 . . H
H3B 0.2394 0.1472 -0.0139 0.036 Uiso calc R 1 . . H
C9 0.0339(4) 0.0822(3) -0.0641(8) 0.0331(16) Uani d . 1 . . C
H9 0.0112 0.0767 -0.1572 0.040 Uiso calc R 1 . . H
C11 0.0326(4) 0.0846(3) 0.1444(8) 0.0371(17) Uani d . 1 . . C
H11 0.0089 0.0813 0.1965 0.044 Uiso calc R 1 . . H
C3 0.3409(3) 0.0267(3) 0.5381(6) 0.0263(14) Uani d . 1 . . C
H3 0.3711 -0.0077 0.5550 0.032 Uiso calc R 1 . . H
O32 0.5982(3) 0.1045(3) 0.5686(6) 0.0465(14) Uani d . 1 . . O
H32 0.6076 0.1366 0.5388 0.070 Uiso calc R 1 . . H
C5 0.2788(3) 0.0966(3) 0.6046(6) 0.0266(14) Uani d . 1 . . C
H5 0.2649 0.1112 0.6676 0.032 Uiso calc R 1 . . H
C30 0.4990(5) 0.1559(4) 0.5755(9) 0.051(2) Uani d . 1 . . C
H30Z 0.5278 0.1614 0.6708 0.077 Uiso calc R 1 . . H
H30X 0.4507 0.1477 0.5569 0.077 Uiso calc R 1 . . H
H30V 0.5007 0.1934 0.5291 0.077 Uiso calc R 1 . . H
C12 0.1022(4) 0.0984(3) 0.2010(8) 0.0316(16) Uani d . 1 . . C
H12 0.1263 0.1036 0.2941 0.038 Uiso calc R 1 . . H
C31A -0.0261(5) -0.1120(4) -0.5302(11) 0.056(2) Uani d . 1 . . C
H31Z 0.0012 -0.1072 -0.4334 0.067 Uiso calc R 1 . . H
H31X -0.0191 -0.0742 -0.5713 0.067 Uiso calc R 1 . . H

loop_
_atom_site_aniso_label
_atom_site_aniso_U_11
_atom_site_aniso_U_22
_atom_site_aniso_U_33
_atom_site_aniso_U_12
_atom_site_aniso_U_13
_atom_site_aniso_U_23
Fe1 0.0092(5) 0.0184(4) 0.0256(5) -0.0003(3) 0.0093(4) 0.0004(3)
Fe1A 0.0121(5) 0.0180(5) 0.0291(5) 0.0004(4) 0.0112(4) 0.0016(4)
Cl2 0.0225(8) 0.0277(7) 0.0289(8) -0.0052(6) 0.0158(6) -0.0017(6)
Cl1 0.0150(7) 0.0324(8) 0.0350(8) -0.0024(6) 0.0132(6) -0.0052(6)
Cl2A 0.0187(7) 0.0287(7) 0.0287(8) -0.0067(6) 0.0144(6) -0.0033(6)
Cl1A 0.0179(7) 0.0293(8) 0.0362(8) -0.0039(6) 0.0145(7) -0.0059(6)
N4 0.022(3) 0.021(3) 0.038(3) 0.002(2) 0.018(3) 0.006(2)
N1 0.015(2) 0.024(3) 0.024(3) -0.004(2) 0.009(2) 0.001(2)
N5 0.015(3) 0.020(2) 0.034(3) 0.0025(19) 0.014(2) 0.002(2)
N2A 0.019(3) 0.027(3) 0.024(3) -0.003(2) 0.013(2) 0.000(2)
N2 0.014(2) 0.025(3) 0.017(2) -0.0023(19) 0.007(2) -0.0020(18)
N6A 0.013(3) 0.025(3) 0.030(3) 0.000(2) 0.009(2) -0.004(2)
C12A 0.048(5) 0.028(4) 0.059(5) -0.008(3) 0.045(4) -0.006(3)
N1A 0.022(3) 0.025(3) 0.027(3) -0.005(2) 0.012(2) -0.002(2)
C6 0.020(3) 0.028(3) 0.031(3) 0.002(2) 0.015(3) 0.003(3)
C15A 0.017(3) 0.027(3) 0.036(4) 0.001(3) 0.011(3) -0.002(3)
C5A 0.022(3) 0.035(4) 0.021(3) -0.002(3) 0.008(3) -0.001(3)
C17 0.016(3) 0.034(4) 0.033(4) 0.006(3) 0.012(3) -0.004(3)
N3A 0.022(3) 0.037(3) 0.053(4) 0.011(2) 0.025(3) 0.018(3)
N5A 0.018(3) 0.026(3) 0.025(3) 0.001(2) 0.013(2) 0.002(2)
C4A 0.035(4) 0.036(4) 0.024(3) 0.000(3) 0.014(3) 0.006(3)
C18A 0.012(3) 0.037(4) 0.033(4) 0.002(3) 0.011(3) -0.005(3)
C16A 0.019(3) 0.031(4) 0.039(4) -0.004(3) 0.012(3) 0.002(3)
N6 0.009(2) 0.028(3) 0.026(3) 0.000(2) 0.005(2) -0.003(2)
N4A 0.031(3) 0.017(3) 0.052(4) 0.003(2) 0.030(3) 0.002(2)
C1 0.019(3) 0.024(3) 0.031(3) 0.003(2) 0.011(3) 0.001(2)
C2 0.017(3) 0.025(3) 0.026(3) -0.005(2) 0.012(3) -0.003(2)
C13A 0.026(4) 0.024(3) 0.032(4) -0.006(3) 0.017(3) -0.003(3)
C14A 0.019(3) 0.022(3) 0.024(3) 0.000(2) 0.010(3) -0.004(2)
C8 0.015(3) 0.019(3) 0.041(4) 0.006(2) 0.010(3) 0.009(2)
C13 0.019(3) 0.024(3) 0.030(3) 0.004(2) 0.012(3) 0.000(2)
C3A 0.024(3) 0.031(3) 0.027(3) 0.006(3) 0.009(3) 0.004(3)
C15 0.021(3) 0.024(3) 0.032(4) -0.003(3) 0.011(3) -0.001(2)
C10 0.021(3) 0.026(4) 0.066(5) -0.004(3) 0.018(4) -0.001(3)
C30A 0.058(6) 0.096(8) 0.045(5) 0.043(6) 0.026(5) 0.018(5)
C2A 0.016(3) 0.026(3) 0.026(3) 0.000(2) 0.010(3) -0.002(2)
C9A 0.026(4) 0.031(4) 0.056(5) 0.007(3) 0.018(4) 0.006(3)
C16 0.017(3) 0.027(3) 0.038(4) -0.008(3) 0.010(3) -0.003(3)
C4 0.030(4) 0.034(4) 0.018(3) -0.004(3) 0.009(3) 0.003(2)
C17A 0.018(3) 0.034(4) 0.039(4) 0.000(3) 0.016(3) -0.004(3)
C14 0.020(3) 0.020(3) 0.026(3) 0.002(2) 0.010(3) -0.002(2)
C1A 0.026(4) 0.031(3) 0.027(3) 0.011(3) 0.015(3) 0.005(3)
C7A 0.020(3) 0.053(5) 0.026(3) 0.011(3) 0.008(3) 0.009(3)
C10A 0.029(4) 0.025(4) 0.073(6) 0.001(3) 0.031(4) 0.004(3)
O32A 0.073(6) 0.055(5) 0.151(8) 0.015(4) 0.070(6) 0.026(5)
C31 0.033(4) 0.049(5) 0.046(5) 0.003(4) 0.015(4) 0.002(4)
C18 0.016(3) 0.032(3) 0.028(3) 0.001(3) 0.006(3) -0.004(3)
C11A 0.051(5) 0.024(4) 0.086(7) -0.007(3) 0.054(5) -0.008(4)
C7 0.024(4) 0.041(4) 0.024(3) 0.004(3) 0.008(3) 0.003(3)
C6A 0.018(3) 0.030(3) 0.028(3) -0.001(3) 0.012(3) 0.000(3)
C8A 0.031(4) 0.021(3) 0.035(4) 0.011(3) 0.018(3) 0.011(2)
N3 0.025(3) 0.034(3) 0.040(3) 0.004(2) 0.022(3) 0.012(2)
C9 0.020(3) 0.032(4) 0.045(4) -0.001(3) 0.013(3) 0.004(3)
C11 0.031(4) 0.025(3) 0.063(5) -0.001(3) 0.028(4) 0.000(3)
C3 0.020(3) 0.029(3) 0.027(3) 0.001(3) 0.008(3) 0.002(3)
O32 0.035(3) 0.044(3) 0.066(4) 0.013(3) 0.027(3) 0.016(3)
C5 0.028(4) 0.030(3) 0.022(3) -0.003(3) 0.012(3) -0.001(2)
C30 0.040(5) 0.073(6) 0.045(5) 0.024(4) 0.022(4) 0.014(4)
C12 0.031(4) 0.020(3) 0.052(5) -0.008(3) 0.027(4) -0.003(3)
C31A 0.040(5) 0.052(5) 0.079(7) 0.000(4) 0.029(5) 0.013(5)

loop_
_atom_type_symbol
_atom_type_description
_atom_type_scat_dispersion_real
_atom_type_scat_dispersion_imag
_atom_type_scat_source
C C 0.0181 0.0091 'International Tables Vol C Tables 4.2.6.8 and 6.1.1.4'
H H 0.0000 0.0000 'International Tables Vol C Tables 4.2.6.8 and 6.1.1.4'
N N 0.0311 0.0180 'International Tables Vol C Tables 4.2.6.8 and 6.1.1.4'
O O 0.0492 0.0322 'International Tables Vol C Tables 4.2.6.8 and 6.1.1.4'
Cl Cl 0.3639 0.7018 'International Tables Vol C Tables 4.2.6.8 and 6.1.1.4'
Fe Fe -1.1336 3.1974 'International Tables Vol C Tables 4.2.6.8 and 6.1.1.4'

loop_
_geom_angle_atom_site_label_1
_geom_angle_atom_site_label_2
_geom_angle_atom_site_label_3
_geom_angle
N4 Fe1 N3 80.9(2)
N4 Fe1 N6 166.2(2)
N3 Fe1 N6 90.5(2)
N4 Fe1 N1 94.2(2)
N3 Fe1 N1 88.6(2)
N6 Fe1 N1 96.4(2)
N4 Fe1 N2 96.9(2)
N3 Fe1 N2 168.1(2)
N6 Fe1 N2 93.7(2)
N1 Fe1 N2 79.9(2)
N4 Fe1 N5 89.2(2)
N3 Fe1 N5 95.2(2)
N6 Fe1 N5 80.8(2)
N1 Fe1 N5 175.2(2)
N2 Fe1 N5 96.4(2)
N1A Fe1A N5A 168.9(2)
N1A Fe1A N6A 97.2(2)
N5A Fe1A N6A 76.70(19)
N1A Fe1A N2A 76.5(2)
N5A Fe1A N2A 94.7(2)
N6A Fe1A N2A 95.1(2)
N1A Fe1A N3A 86.9(2)
N5A Fe1A N3A 102.5(2)
N6A Fe1A N3A 93.0(2)
N2A Fe1A N3A 162.3(2)
N1A Fe1A N4A 99.5(2)
N5A Fe1A N4A 88.4(2)
N6A Fe1A N4A 160.2(2)
N2A Fe1A N4A 99.0(2)
N3A Fe1A N4A 77.4(2)
C8 N4 C12 117.8(6)
C8 N4 Fe1 115.2(4)
C12 N4 Fe1 126.3(5)
C1 N1 Fe1 110.7(4)
C13 N5 Fe1 109.4(4)
C2A N2A C6A 116.4(6)
C2A N2A Fe1A 116.8(4)
C6A N2A Fe1A 126.7(4)
C2 N2 C6 117.8(5)
C2 N2 Fe1 115.1(4)
C6 N2 Fe1 126.9(4)
C14A N6A C18A 116.6(5)
C14A N6A Fe1A 116.0(4)
C18A N6A Fe1A 127.3(4)
N4A C12A C11A 122.9(8)
C1A N1A Fe1A 112.7(4)
N2 C6 C5 122.1(6)
C16A C15A C14A 119.1(6)
C4A C5A C6A 118.7(6)
C18 C17 C16 119.4(6)
C7A N3A Fe1A 108.7(4)
C13A N5A Fe1A 111.1(4)
C5A C4A C3A 119.6(6)
N6A C18A C17A 124.3(6)
C15A C16A C17A 119.1(6)
C18 N6 C14 117.2(5)
C18 N6 Fe1 127.4(4)
C14 N6 Fe1 115.2(4)
C12A N4A C8A 118.8(7)
C12A N4A Fe1A 126.0(5)
C8A N4A Fe1A 114.2(4)
N1 C1 C2 108.4(5)
N2 C2 C3 122.7(6)
N2 C2 C1 115.4(5)
C3 C2 C1 121.9(6)
N5A C13A C14A 110.3(5)
N6A C14A C15A 122.9(6)
N6A C14A C13A 116.6(5)
C15A C14A C13A 120.6(5)
N4 C8 C9 122.1(7)
N4 C8 C7 114.1(6)
C9 C8 C7 123.8(7)
N5 C13 C14 109.8(5)
C2A C3A C4A 118.2(6)
C14 C15 C16 119.2(6)
C9 C10 C11 118.5(7)
N2A C2A C3A 123.7(6)
N2A C2A C1A 115.4(5)
C3A C2A C1A 120.9(6)
C8A C9A C10A 119.6(8)
C15 C16 C17 118.0(6)
C3 C4 C5 118.2(6)
C18A C17A C16A 118.0(6)
N6 C14 C15 122.7(6)
N6 C14 C13 115.7(5)
C15 C14 C13 121.7(6)
N1A C1A C2A 109.2(5)
N3A C7A C8A 110.2(6)
C11A C10A C9A 119.5(7)
O32 C31 C30 114.6(7)
N6 C18 C17 123.4(6)
C10A C11A C12A 118.2(7)
N3 C7 C8 109.6(6)
N2A C6A C5A 123.3(6)
N4A C8A C9A 121.1(7)
N4A C8A C7A 115.2(6)
C9A C8A C7A 123.7(7)
C7 N3 Fe1 108.2(4)
C10 C9 C8 119.8(7)
C12 C11 C10 118.1(7)
C2 C3 C4 119.9(6)
C4 C5 C6 119.2(6)
N4 C12 C11 123.6(7)
O32A C31A C30A 117.3(9)

loop_
_geom_bond_atom_site_label_1
_geom_bond_atom_site_label_2
_geom_bond_site_symmetry_2
_geom_bond_distance
_geom_bond_publ_flag
Fe1 N4 . 2.018(5) ?
Fe1 N3 . 2.025(6) ?
Fe1 N6 . 2.027(5) ?
Fe1 N1 . 2.040(5) ?
Fe1 N2 . 2.042(5) ?
Fe1 N5 . 2.052(5) ?
Fe1A N1A . 2.132(5) ?
Fe1A N5A . 2.142(5) ?
Fe1A N6A . 2.147(5) ?
Fe1A N2A . 2.149(5) ?
Fe1A N3A . 2.153(6) ?
Fe1A N4A . 2.162(6) ?
N4 C8 . 1.341(9) ?
N4 C12 . 1.348(8) ?
N1 C1 . 1.464(8) ?
N5 C13 . 1.491(8) ?
N2A C2A . 1.342(8) ?
N2A C6A . 1.369(8) ?
N2 C2 . 1.344(8) ?
N2 C6 . 1.350(8) ?
N6A C14A . 1.336(7) ?
N6A C18A . 1.356(8) ?
C12A N4A . 1.336(8) ?
C12A C11A . 1.388(11) ?
N1A C1A . 1.465(8) ?
C6 C5 . 1.390(9) ?
C15A C16A . 1.382(9) ?
C15A C14A . 1.392(9) ?
C5A C4A . 1.375(10) ?
C5A C6A . 1.374(9) ?
C17 C18 . 1.372(9) ?
C17 C16 . 1.392(9) ?
N3A C7A . 1.455(9) ?
N5A C13A . 1.481(8) ?
C4A C3A . 1.387(9) ?
C18A C17A . 1.375(9) ?
C16A C17A . 1.383(9) ?
N6 C18 . 1.340(8) ?
N6 C14 . 1.358(7) ?
N4A C8A . 1.352(9) ?
C1 C2 . 1.512(8) ?
C2 C3 . 1.368(9) ?
C13A C14A . 1.510(8) ?
C8 C9 . 1.387(9) ?
C8 C7 . 1.488(9) ?
C13 C14 . 1.496(8) ?
C3A C2A . 1.385(9) ?
C15 C14 . 1.382(9) ?
C15 C16 . 1.389(9) ?
C10 C9 . 1.370(11) ?
C10 C11 . 1.410(12) ?
C30A C31A . 1.473(13) ?
C2A C1A . 1.535(8) ?
C9A C8A . 1.380(10) ?
C9A C10A . 1.384(11) ?
C4 C3 . 1.379(9) ?
C4 C5 . 1.381(9) ?
C7A C8A . 1.498(9) ?
C10A C11A . 1.371(12) ?
O32A C31A . 1.375(10) ?
C31 O32 . 1.409(9) ?
C31 C30 . 1.501(11) ?
C7 N3 . 1.476(9) ?
C11 C12 . 1.369(9) ?
